data_2015922
loop_
_publ_author_name
'Guzei, Ilia A.'
'Spencer, Lara C.'
'McGaff, Robert W.'
'Kieler, Heidi M.'
'Robinson, Jerome R.'

_publ_section_title
;
 Constructor graph description of hydrogen bonding in a supramolecular
 assembly of <i>N</i>,<i>N</i>'-bis(2-hydroxy-1-methylethyl)phthalamide
;
_journal_coeditor_code SQ3062
_journal_issue 4
_journal_name_full 'Acta Crystallographica Section C'
_journal_page_first o255
_journal_page_last o258
_journal_paper_doi 10.1107/S0108270107009146
_journal_volume 63
_journal_year 2007
_chemical_formula_iupac 'C14 H20 N2 O4'
_chemical_formula_moiety 'C14 H20 N2 O4'
_chemical_formula_sum 'C14 H20 N2 O4'
_chemical_formula_weight 280.32
_chemical_name_systematic
;
N,N'-bis(2-hydroxy-1-methylethyl)phthalamide
;
_space_group_IT_number 19
_symmetry_cell_setting orthorhombic
_symmetry_space_group_name_Hall 'P 2ac 2ab'
_symmetry_space_group_name_H-M 'P 21 21 21'
_atom_sites_solution_hydrogens geom
_atom_sites_solution_primary direct
_atom_sites_solution_secondary difmap
_audit_creation_method SHELXL-97
_cell_angle_alpha 90.00
_cell_angle_beta 90.00
_cell_angle_gamma 90.00
_cell_formula_units_Z 4
_cell_length_a 9.1548(5)
_cell_length_b 9.3937(5)
_cell_length_c 16.7305(10)
_cell_measurement_reflns_used 307
_cell_measurement_temperature 100(2)
_cell_measurement_theta_max 28.29
_cell_measurement_theta_min 2.43
_cell_volume 1438.78(14)
_computing_cell_refinement 'SAINT (Bruker, 2003)'
_computing_data_collection 'SMART (Bruker, 2003)'
_computing_data_reduction SAINT
_computing_molecular_graphics SHELXTL
_computing_publication_material SHELXTL
_computing_structure_refinement SHELXTL
_computing_structure_solution 'SHELXTL (Bruker, 2003)'
_diffrn_ambient_temperature 100(2)
_diffrn_measured_fraction_theta_full 0.999
_diffrn_measured_fraction_theta_max 0.999
_diffrn_measurement_device_type 'Bruker SMART CCD 1000 area-detector'
_diffrn_measurement_method '0.30\% \w and \f'
_diffrn_radiation_monochromator graphite
_diffrn_radiation_source 'fine-focus sealed tube'
_diffrn_radiation_type Mo-K\a
_diffrn_radiation_wavelength 0.71073
_diffrn_reflns_av_R_equivalents 0.0534
_diffrn_reflns_av_sigmaI/netI 0.0209
_diffrn_reflns_limit_h_max 12
_diffrn_reflns_limit_h_min -12
_diffrn_reflns_limit_k_max 12
_diffrn_reflns_limit_k_min -12
_diffrn_reflns_limit_l_max 22
_diffrn_reflns_limit_l_min -21
_diffrn_reflns_number 23813
_diffrn_reflns_theta_full 28.29
_diffrn_reflns_theta_max 28.29
_diffrn_reflns_theta_min 2.43
_diffrn_standards_number 0
_exptl_absorpt_coefficient_mu 0.095
_exptl_absorpt_correction_T_max 0.9812
_exptl_absorpt_correction_T_min 0.9539
_exptl_absorpt_correction_type multi-scan
_exptl_absorpt_process_details
;
(SADABS; Bruker, 2003)
;
_exptl_crystal_colour colourless
_exptl_crystal_density_diffrn 1.294
_exptl_crystal_density_method 'not measured'
_exptl_crystal_description block
_exptl_crystal_F_000 600
_exptl_crystal_size_max 0.50
_exptl_crystal_size_mid 0.20
_exptl_crystal_size_min 0.20
_refine_diff_density_max 0.307
_refine_diff_density_min -0.167
_refine_ls_extinction_method none
_refine_ls_goodness_of_fit_ref 1.127
_refine_ls_hydrogen_treatment constr
_refine_ls_matrix_type full
_refine_ls_number_parameters 185
_refine_ls_number_reflns 2063
_refine_ls_number_restraints 0
_refine_ls_restrained_S_all 1.127
_refine_ls_R_factor_all 0.0399
_refine_ls_R_factor_gt 0.0317
_refine_ls_shift/su_max 0.000
_refine_ls_shift/su_mean 0.000
_refine_ls_structure_factor_coef Fsqd
_refine_ls_weighting_details 'calc w=1/[\s^2^(Fo^2^)+(0.0415P)^2^+0.2593P] where P=(Fo^2^+2Fc^2^)/3'
_refine_ls_weighting_scheme calc
_refine_ls_wR_factor_gt 0.0785
_refine_ls_wR_factor_ref 0.0832
_reflns_number_gt 1817
_reflns_number_total 2063
_reflns_threshold_expression I>2\s(I)
_cod_data_source_file sq3062.cif
_cod_data_source_block I
_cod_original_sg_symbol_H-M 'P 21 21 21 '
_cod_database_code 2015922
_cod_database_fobs_code 2015922

loop_
_symmetry_equiv_pos_as_xyz
'x, y, z'
'-x+1/2, -y, z+1/2'
'-x, y+1/2, -z+1/2'
'x+1/2, -y+1/2, -z'

loop_
_atom_site_type_symbol
_atom_site_label
_atom_site_fract_x
_atom_site_fract_y
_atom_site_fract_z
_atom_site_U_iso_or_equiv
_atom_site_adp_type
_atom_site_calc_flag
_atom_site_refinement_flags
_atom_site_occupancy
O O1 0.49258(14) 1.00349(13) -0.14016(7) 0.0216(3) Uani d . 1
H H1 0.5503 1.0444 -0.1086 0.032 Uiso calc R 1
O O2 0.34758(13) 0.83846(14) 0.01344(7) 0.0237(3) Uani d . 1
O O3 0.46207(13) 0.48608(13) 0.06256(8) 0.0246(3) Uani d . 1
O O4 0.69968(15) 0.13805(15) -0.05119(9) 0.0310(3) Uani d . 1
H H4 0.7807 0.0961 -0.0523 0.047 Uiso calc R 1
N N1 0.56032(15) 0.75367(15) -0.03792(8) 0.0178(3) Uani d . 1
H H1A 0.6518 0.7326 -0.0270 0.021 Uiso calc R 1
N N2 0.69365(16) 0.42920(15) 0.09785(9) 0.0198(3) Uani d . 1
H H2 0.7759 0.4608 0.1185 0.024 Uiso calc R 1
C C1 0.5573(2) 0.87528(18) -0.16833(10) 0.0208(4) Uani d . 1
H H1B 0.6649 0.8847 -0.1657 0.025 Uiso calc R 1
H H1C 0.5301 0.8614 -0.2251 0.025 Uiso calc R 1
C C2 0.51147(18) 0.74457(18) -0.12099(9) 0.0183(3) Uani d . 1
H H2A 0.4025 0.7378 -0.1217 0.022 Uiso calc R 1
C C3 0.5746(2) 0.61087(19) -0.15947(11) 0.0247(4) Uani d . 1
H H3A 0.6816 0.6150 -0.1577 0.037 Uiso calc R 1
H H3B 0.5423 0.6050 -0.2152 0.037 Uiso calc R 1
H H3C 0.5407 0.5267 -0.1302 0.037 Uiso calc R 1
C C4 0.47288(18) 0.79237(17) 0.02198(10) 0.0175(3) Uani d . 1
C C5 0.53950(18) 0.78344(18) 0.10460(10) 0.0177(3) Uani d . 1
C C6 0.5425(2) 0.9075(2) 0.14997(11) 0.0229(4) Uani d . 1
H H6 0.5005 0.9924 0.1293 0.027 Uiso calc R 1
C C7 0.6066(2) 0.9080(2) 0.22533(11) 0.0259(4) Uani d . 1
H H7 0.6084 0.9932 0.2559 0.031 Uiso calc R 1
C C8 0.6677(2) 0.7848(2) 0.25593(10) 0.0249(4) Uani d . 1
H H8 0.7127 0.7857 0.3071 0.030 Uiso calc R 1
C C9 0.66311(18) 0.6598(2) 0.21169(10) 0.0215(3) Uani d . 1
H H9 0.7041 0.5750 0.2330 0.026 Uiso calc R 1
C C10 0.59847(18) 0.65806(18) 0.13588(9) 0.0170(3) Uani d . 1
C C11 0.58002(18) 0.51709(18) 0.09402(9) 0.0174(3) Uani d . 1
C C12 0.68780(19) 0.28252(17) 0.06926(10) 0.0195(3) Uani d . 1
H H12 0.5871 0.2447 0.0786 0.023 Uiso calc R 1
C C13 0.7952(2) 0.1921(2) 0.11607(12) 0.0301(4) Uani d . 1
H H13A 0.8941 0.2299 0.1090 0.045 Uiso calc R 1
H H13B 0.7915 0.0938 0.0966 0.045 Uiso calc R 1
H H13C 0.7694 0.1942 0.1729 0.045 Uiso calc R 1
C C14 0.7188(2) 0.27850(19) -0.02015(11) 0.0246(4) Uani d . 1
H H14A 0.6520 0.3448 -0.0481 0.030 Uiso calc R 1
H H14B 0.8203 0.3104 -0.0301 0.030 Uiso calc R 1

loop_
_atom_site_aniso_label
_atom_site_aniso_U_11
_atom_site_aniso_U_22
_atom_site_aniso_U_33
_atom_site_aniso_U_12
_atom_site_aniso_U_13
_atom_site_aniso_U_23
O1 0.0230(6) 0.0190(6) 0.0229(6) 0.0034(5) -0.0002(5) -0.0018(5)
O2 0.0162(6) 0.0286(6) 0.0263(6) 0.0015(5) 0.0009(5) 0.0025(6)
O3 0.0216(6) 0.0250(6) 0.0271(6) -0.0040(5) -0.0054(5) 0.0002(5)
O4 0.0269(7) 0.0292(7) 0.0369(8) 0.0089(6) -0.0080(6) -0.0136(6)
N1 0.0152(6) 0.0223(7) 0.0159(6) 0.0006(6) -0.0021(5) 0.0011(5)
N2 0.0197(7) 0.0191(7) 0.0207(7) -0.0035(6) -0.0026(6) -0.0010(6)
C1 0.0236(8) 0.0210(8) 0.0178(8) 0.0036(7) 0.0036(7) 0.0005(7)
C2 0.0189(7) 0.0201(7) 0.0160(7) 0.0008(7) -0.0024(6) 0.0001(6)
C3 0.0335(10) 0.0188(8) 0.0218(8) 0.0022(7) -0.0066(8) -0.0028(7)
C4 0.0170(7) 0.0158(7) 0.0196(8) -0.0025(6) -0.0002(6) 0.0018(6)
C5 0.0136(7) 0.0226(8) 0.0171(7) -0.0020(6) 0.0037(6) 0.0000(6)
C6 0.0216(8) 0.0228(8) 0.0243(9) 0.0023(7) 0.0044(7) -0.0022(7)
C7 0.0267(9) 0.0279(9) 0.0232(9) -0.0018(8) 0.0037(7) -0.0100(7)
C8 0.0253(9) 0.0352(10) 0.0143(8) -0.0027(8) 0.0012(7) -0.0037(7)
C9 0.0205(8) 0.0256(8) 0.0183(8) -0.0011(7) 0.0009(7) 0.0020(7)
C10 0.0152(7) 0.0208(8) 0.0150(7) -0.0028(7) 0.0030(6) -0.0009(6)
C11 0.0202(8) 0.0193(8) 0.0129(7) -0.0034(6) 0.0013(6) 0.0026(6)
C12 0.0197(8) 0.0160(7) 0.0226(8) -0.0023(7) -0.0010(7) 0.0011(6)
C13 0.0356(11) 0.0206(8) 0.0341(10) -0.0014(8) -0.0105(9) 0.0045(8)
C14 0.0277(9) 0.0234(9) 0.0227(9) 0.0049(8) -0.0011(7) -0.0015(7)

loop_
_atom_type_symbol
_atom_type_description
_atom_type_scat_dispersion_real
_atom_type_scat_dispersion_imag
_atom_type_scat_source
C C 0.0033 0.0000 'International Tables Vol C Tables 4.2.6.8 and 6.1.1.4'
N N 0.0061 0.0000 'International Tables Vol C Tables 4.2.6.8 and 6.1.1.4'
O O 0.0106 0.0000 'International Tables Vol C Tables 4.2.6.8 and 6.1.1.4'
H H 0.0000 0.0000 'International Tables Vol C Tables 4.2.6.8 and 6.1.1.4'

loop_
_geom_angle_atom_site_label_1
_geom_angle_atom_site_label_2
_geom_angle_atom_site_label_3
_geom_angle
C1 O1 H1 109.5
C14 O4 H4 109.5
C4 N1 C2 123.14(14)
C4 N1 H1A 118.4
C2 N1 H1A 118.4
C11 N2 C12 122.79(15)
C11 N2 H2 118.6
C12 N2 H2 118.6
O1 C1 C2 113.34(13)
O1 C1 H1B 108.9
C2 C1 H1B 108.9
O1 C1 H1C 108.9
C2 C1 H1C 108.9
H1B C1 H1C 107.7
N1 C2 C1 111.31(14)
N1 C2 C3 109.47(14)
C1 C2 C3 109.91(14)
N1 C2 H2A 108.7
C1 C2 H2A 108.7
C3 C2 H2A 108.7
C2 C3 H3A 109.5
C2 C3 H3B 109.5
H3A C3 H3B 109.5
C2 C3 H3C 109.5
H3A C3 H3C 109.5
H3B C3 H3C 109.5
O2 C4 N1 124.51(16)
O2 C4 C5 119.99(15)
N1 C4 C5 115.44(14)
C6 C5 C10 119.61(15)
C6 C5 C4 117.39(15)
C10 C5 C4 122.99(15)
C7 C6 C5 120.41(17)
C7 C6 H6 119.8
C5 C6 H6 119.8
C8 C7 C6 120.19(16)
C8 C7 H7 119.9
C6 C7 H7 119.9
C7 C8 C9 119.86(16)
C7 C8 H8 120.1
C9 C8 H8 120.1
C8 C9 C10 120.38(16)
C8 C9 H9 119.8
C10 C9 H9 119.8
C5 C10 C9 119.53(15)
C5 C10 C11 121.54(14)
C9 C10 C11 118.60(15)
O3 C11 N2 123.89(16)
O3 C11 C10 120.18(15)
N2 C11 C10 115.81(14)
N2 C12 C13 109.60(14)
N2 C12 C14 109.79(14)
C13 C12 C14 111.86(15)
N2 C12 H12 108.5
C13 C12 H12 108.5
C14 C12 H12 108.5
C12 C13 H13A 109.5
C12 C13 H13B 109.5
H13A C13 H13B 109.5
C12 C13 H13C 109.5
H13A C13 H13C 109.5
H13B C13 H13C 109.5
O4 C14 C12 110.92(15)
O4 C14 H14A 109.5
C12 C14 H14A 109.5
O4 C14 H14B 109.5
C12 C14 H14B 109.5
H14A C14 H14B 108.0

loop_
_geom_bond_atom_site_label_1
_geom_bond_atom_site_label_2
_geom_bond_distance
O1 C1 1.423(2)
O1 H1 0.8400
O2 C4 1.234(2)
O3 C11 1.236(2)
O4 C14 1.429(2)
O4 H4 0.8400
N1 C4 1.333(2)
N1 C2 1.462(2)
N1 H1A 0.8800
N2 C11 1.330(2)
N2 C12 1.460(2)
N2 H2 0.8800
C1 C2 1.520(2)
C1 H1B 0.9900
C1 H1C 0.9900
C2 C3 1.525(2)
C2 H2A 1.0000
C3 H3A 0.9800
C3 H3B 0.9800
C3 H3C 0.9800
C4 C5 1.513(2)
C5 C6 1.391(2)
C5 C10 1.397(2)
C6 C7 1.391(3)
C6 H6 0.9500
C7 C8 1.384(3)
C7 H7 0.9500
C8 C9 1.389(2)
C8 H8 0.9500
C9 C10 1.400(2)
C9 H9 0.9500
C10 C11 1.507(2)
C12 C13 1.517(3)
C12 C14 1.523(2)
C12 H12 1.0000
C13 H13A 0.9800
C13 H13B 0.9800
C13 H13C 0.9800
C14 H14A 0.9900
C14 H14B 0.9900

loop_
_geom_torsion_atom_site_label_1
_geom_torsion_atom_site_label_2
_geom_torsion_atom_site_label_3
_geom_torsion_atom_site_label_4
_geom_torsion
C4 N1 C2 C1 100.23(18)
C4 N1 C2 C3 -138.06(16)
O1 C1 C2 N1 -63.55(18)
O1 C1 C2 C3 175.00(15)
C2 N1 C4 O2 -7.9(3)
C2 N1 C4 C5 175.00(15)
O2 C4 C5 C6 -54.9(2)
N1 C4 C5 C6 122.36(17)
O2 C4 C5 C10 125.89(18)
N1 C4 C5 C10 -56.8(2)
C10 C5 C6 C7 1.4(3)
C4 C5 C6 C7 -177.82(15)
C5 C6 C7 C8 -0.1(3)
C6 C7 C8 C9 -0.9(3)
C7 C8 C9 C10 0.8(3)
C6 C5 C10 C9 -1.6(2)
C4 C5 C10 C9 177.60(15)
C6 C5 C10 C11 171.67(15)
C4 C5 C10 C11 -9.1(2)
C8 C9 C10 C5 0.5(2)
C8 C9 C10 C11 -172.95(15)
C12 N2 C11 O3 -3.8(3)
C12 N2 C11 C10 172.25(14)
C5 C10 C11 O3 -40.4(2)
C9 C10 C11 O3 132.97(17)
C5 C10 C11 N2 143.40(16)
C9 C10 C11 N2 -43.3(2)
C11 N2 C12 C13 -151.80(16)
C11 N2 C12 C14 85.0(2)
N2 C12 C14 O4 -174.30(14)
C13 C12 C14 O4 63.8(2)

loop_
_cod_related_entry_id
_cod_related_entry_database
_cod_related_entry_code
1 ChemSpider 21180676
